data_7210946
loop_
_publ_author_name
'Niranjana, P.'
'Pati, Anita'
'Porwal, Suheel K.'
'Ramkumar, Venkatachalam'
'Gharpure, Santosh J.'
'Chand, Dillip Kumar'

_publ_section_title
;
 Coordination polymers via self-assembly of silver(i) and
 cis-bis-nitrile-oxa-bowl derivatives
;
_journal_issue 45
_journal_name_full CrystEngComm
_journal_page_first 9623
_journal_paper_doi 10.1039/c3ce41003j
_journal_volume 15
_journal_year 2013
_chemical_formula_moiety 'C17 H16 Ag N2 O3, F6 P'
_chemical_formula_sum 'C17 H16 Ag F6 N2 O3 P'
_chemical_formula_weight 549.16
_chemical_name_systematic
;

 ?

;
_space_group_IT_number 53
_symmetry_cell_setting orthorhombic
_symmetry_space_group_name_Hall '-P 2ac 2'
_symmetry_space_group_name_H-M 'P m n a'
_atom_sites_solution_hydrogens geom
_atom_sites_solution_primary direct
_atom_sites_solution_secondary difmap
_audit_creation_method SHELXL-97
_cell_angle_alpha 90.00
_cell_angle_beta 90.00
_cell_angle_gamma 90.00
_cell_formula_units_Z 4
_cell_length_a 13.5994(5)
_cell_length_b 9.9972(5)
_cell_length_c 14.0444(7)
_cell_measurement_reflns_used 4715
_cell_measurement_temperature 298(2)
_cell_measurement_theta_max 28.21
_cell_measurement_theta_min 2.08
_cell_volume 1909.42(15)
_computing_cell_refinement APEXII,Bruker,2004
_computing_data_collection APEXII,Bruker,2004
_computing_data_reduction SAINT,Bruker,2004
_computing_molecular_graphics 'ORTEP-3 (Farrugia, 1997)'
_computing_publication_material 'SHELXL-97 (Sheldrick, 2008)'
_computing_structure_refinement 'SHELXL-97 (Sheldrick, 2008)'
_computing_structure_solution 'SHELXS-97 (Sheldrick, 2008)'
_diffrn_ambient_temperature 298(2)
_diffrn_measured_fraction_theta_full 0.998
_diffrn_measured_fraction_theta_max 0.932
_diffrn_measurement_device_type 'Bruker APEXII CCD area detector'
_diffrn_measurement_method 'phi and omega scans'
_diffrn_radiation_monochromator graphite
_diffrn_radiation_source 'fine-focus sealed tube'
_diffrn_radiation_type MoK\a
_diffrn_radiation_wavelength 0.71073
_diffrn_reflns_av_R_equivalents 0.0159
_diffrn_reflns_av_sigmaI/netI 0.0160
_diffrn_reflns_limit_h_max 17
_diffrn_reflns_limit_h_min -15
_diffrn_reflns_limit_k_max 10
_diffrn_reflns_limit_k_min -13
_diffrn_reflns_limit_l_max 13
_diffrn_reflns_limit_l_min -18
_diffrn_reflns_number 7551
_diffrn_reflns_theta_full 25.00
_diffrn_reflns_theta_max 28.46
_diffrn_reflns_theta_min 2.08
_exptl_absorpt_coefficient_mu 1.219
_exptl_absorpt_correction_T_max 0.8382
_exptl_absorpt_correction_T_min 0.7503
_exptl_absorpt_correction_type multi-scan
_exptl_absorpt_process_details ' SADABS (Bruker,2004)'
_exptl_crystal_colour white
_exptl_crystal_density_diffrn 1.910
_exptl_crystal_density_method 'not measured'
_exptl_crystal_description Block
_exptl_crystal_F_000 1088
_exptl_crystal_size_max 0.25
_exptl_crystal_size_mid 0.20
_exptl_crystal_size_min 0.15
_refine_diff_density_max 1.243
_refine_diff_density_min -1.093
_refine_diff_density_rms 0.111
_refine_ls_goodness_of_fit_ref 1.110
_refine_ls_hydrogen_treatment mixed
_refine_ls_matrix_type full
_refine_ls_number_parameters 146
_refine_ls_number_reflns 2348
_refine_ls_number_restraints 0
_refine_ls_restrained_S_all 1.110
_refine_ls_R_factor_all 0.0572
_refine_ls_R_factor_gt 0.0505
_refine_ls_shift/su_max 0.047
_refine_ls_shift/su_mean 0.005
_refine_ls_structure_factor_coef Fsqd
_refine_ls_weighting_details 'calc w=1/[\s^2^(Fo^2^)+(0.0968P)^2^+3.3693P] where P=(Fo^2^+2Fc^2^)/3'
_refine_ls_weighting_scheme calc
_refine_ls_wR_factor_gt 0.1682
_refine_ls_wR_factor_ref 0.1744
_reflns_number_gt 1986
_reflns_number_total 2348
_reflns_threshold_expression >2sigma(I)
_cod_data_source_file c3ce41003j.txt
_cod_data_source_block new
_cod_depositor_comments
;
The following automatic conversions were performed:

'_symmetry_cell_setting' value 'Orthorhombic' changed to
'orthorhombic' according to
/home/saulius/struct/CIF-dictionaries/cif_core.dic dictionary named
'cif_core.dic' version 2.4.2 from 2011-04-26.

Automatic conversion script
Id: cif_fix_values 1891 2012-01-12 08:04:46Z andrius 
;
_cod_original_sg_symbol_Hall '-P 2ac 2 '
_cod_original_sg_symbol_H-M Pmna
_cod_database_code 7210946

loop_
_symmetry_equiv_pos_as_xyz
'x, y, z'
'-x+1/2, -y, z+1/2'
'x, -y, -z'
'-x+1/2, y, -z+1/2'
'-x, -y, -z'
'x-1/2, y, -z-1/2'
'-x, y, z'
'x-1/2, -y, z-1/2'

loop_
_atom_site_label
_atom_site_type_symbol
_atom_site_fract_x
_atom_site_fract_y
_atom_site_fract_z
_atom_site_U_iso_or_equiv
_atom_site_adp_type
_atom_site_occupancy
_atom_site_symmetry_multiplicity
_atom_site_calc_flag
_atom_site_refinement_flags
Ag01 Ag 0.5000 0.33364(6) 0.93987(4) 0.0597(3) Uani 1 2 d S
P1 P 0.2500 0.61670(17) 0.7500 0.0483(4) Uani 1 2 d S
O1 O 0.14475(19) 0.1017(2) 0.90950(19) 0.0353(6) Uani 1 1 d .
C4 C 0.1093(2) 0.1892(3) 0.8342(2) 0.0295(7) Uani 1 1 d .
H4 H 0.1664 0.2255 0.8002 0.035 Uiso 1 1 calc R
O2 O 0.5000 0.5665(6) 0.8855(4) 0.0632(13) Uani 1 2 d S
C3 C 0.0566(2) 0.3052(3) 0.8841(2) 0.0284(7) Uani 1 1 d .
H3 H 0.0806 0.3903 0.8584 0.034 Uiso 1 1 calc R
F3 F 0.1355(3) 0.6135(5) 0.7711(3) 0.0975(13) Uani 1 1 d .
C6 C 0.0514(2) 0.1048(3) 0.7659(2) 0.0309(7) Uani 1 1 d .
C1 C 0.1709(3) 0.1876(3) 0.9857(3) 0.0340(7) Uani 1 1 d .
H1 H 0.1726 0.1367 1.0453 0.041 Uiso 1 1 calc R
C7 C 0.1011(3) 0.0231(5) 0.7027(3) 0.0488(10) Uani 1 1 d .
H7 H 0.1695 0.0233 0.7021 0.059 Uiso 1 1 calc R
C9 C 0.0000 0.2358(6) 1.0422(4) 0.0401(11) Uani 1 2 d S
H9A H 0.0000 0.1388 1.0405 0.048 Uiso 1 2 calc SR
H9B H 0.0000 0.2646 1.1082 0.048 Uiso 1 2 calc SR
N1 N 0.3464(3) 0.2818(4) 0.9490(3) 0.0497(9) Uani 1 1 d .
C10 C 0.2697(3) 0.2446(4) 0.9661(3) 0.0389(8) Uani 1 1 d .
C2 C 0.0899(2) 0.2912(3) 0.9901(3) 0.0332(7) Uani 1 1 d .
H2 H 0.1126 0.3763 1.0170 0.040 Uiso 1 1 calc R
C8 C 0.0505(4) -0.0590(5) 0.6401(4) 0.0612(13) Uani 1 1 d .
H8 H 0.0848 -0.1139 0.5982 0.073 Uiso 1 1 calc R
F1 F 0.2632(5) 0.5119(10) 0.8214(8) 0.303(8) Uani 1 1 d .
F2 F 0.2644(5) 0.7147(12) 0.8253(6) 0.246(6) Uani 1 1 d .
H1O H 0.454(4) 0.580(6) 0.856(4) 0.055(15) Uiso 1 1 d .

loop_
_atom_site_aniso_label
_atom_site_aniso_U_11
_atom_site_aniso_U_22
_atom_site_aniso_U_33
_atom_site_aniso_U_23
_atom_site_aniso_U_13
_atom_site_aniso_U_12
Ag01 0.0238(3) 0.0797(4) 0.0757(5) 0.0065(3) 0.000 0.000
P1 0.0419(9) 0.0535(8) 0.0496(8) 0.000 -0.0020(6) 0.000
O1 0.0312(13) 0.0307(11) 0.0439(14) -0.0021(10) -0.0097(11) 0.0041(9)
C4 0.0185(15) 0.0359(15) 0.0341(16) 0.0020(12) 0.0002(12) -0.0008(11)
O2 0.052(3) 0.076(3) 0.062(3) 0.015(3) 0.000 0.000
C3 0.0224(16) 0.0260(13) 0.0369(17) 0.0041(12) -0.0005(12) -0.0030(10)
F3 0.0474(19) 0.143(4) 0.102(3) 0.000(3) 0.0048(19) -0.001(2)
C6 0.0257(17) 0.0372(15) 0.0299(16) 0.0000(12) -0.0007(12) 0.0003(12)
C1 0.0255(16) 0.0402(16) 0.0364(18) 0.0011(13) -0.0054(14) -0.0003(13)
C7 0.0307(18) 0.068(3) 0.047(2) -0.0153(19) 0.0057(17) 0.0044(18)
C9 0.030(3) 0.057(3) 0.033(2) -0.001(2) 0.000 0.000
N1 0.0231(17) 0.066(2) 0.060(2) -0.0017(17) -0.0045(14) -0.0029(15)
C10 0.0253(18) 0.0447(18) 0.047(2) -0.0023(16) -0.0093(15) 0.0037(14)
C2 0.0239(16) 0.0368(15) 0.0389(18) -0.0088(13) -0.0047(13) -0.0009(12)
C8 0.053(3) 0.076(3) 0.054(3) -0.031(2) 0.007(2) 0.002(2)
F1 0.115(5) 0.312(11) 0.483(19) 0.332(13) -0.018(8) -0.006(7)
F2 0.136(6) 0.405(14) 0.198(7) -0.219(9) 0.078(5) -0.119(8)

loop_
_atom_type_symbol
_atom_type_description
_atom_type_scat_dispersion_real
_atom_type_scat_dispersion_imag
_atom_type_scat_source
C C 0.0033 0.0016 'International Tables Vol C Tables 4.2.6.8 and 6.1.1.4'
H H 0.0000 0.0000 'International Tables Vol C Tables 4.2.6.8 and 6.1.1.4'
N N 0.0061 0.0033 'International Tables Vol C Tables 4.2.6.8 and 6.1.1.4'
O O 0.0106 0.0060 'International Tables Vol C Tables 4.2.6.8 and 6.1.1.4'
F F 0.0171 0.0103 'International Tables Vol C Tables 4.2.6.8 and 6.1.1.4'
P P 0.1023 0.0942 'International Tables Vol C Tables 4.2.6.8 and 6.1.1.4'
Ag Ag -0.8971 1.1015 'International Tables Vol C Tables 4.2.6.8 and 6.1.1.4'

loop_
_geom_angle_atom_site_label_1
_geom_angle_atom_site_label_2
_geom_angle_atom_site_label_3
_geom_angle
_geom_angle_site_symmetry_1
_geom_angle_site_symmetry_3
N1 Ag01 N1 151.3(2) 7_655 .
N1 Ag01 O2 104.30(12) 7_655 .
N1 Ag01 O2 104.30(12) . .
F2 P1 F2 95.3(11) . 4_556
F2 P1 F1 88.2(7) . .
F2 P1 F1 176.5(9) 4_556 .
F2 P1 F1 176.5(8) . 4_556
F2 P1 F1 88.2(7) 4_556 4_556
F1 P1 F1 88.4(11) . 4_556
F2 P1 F3 91.0(3) . 4_556
F2 P1 F3 90.6(3) 4_556 4_556
F1 P1 F3 89.6(3) . 4_556
F1 P1 F3 88.8(3) 4_556 4_556
F2 P1 F3 90.6(3) . .
F2 P1 F3 91.0(3) 4_556 .
F1 P1 F3 88.8(3) . .
F1 P1 F3 89.6(4) 4_556 .
F3 P1 F3 177.7(4) 4_556 .
C1 O1 C4 105.6(2) . .
O1 C4 C6 107.5(2) . .
O1 C4 C3 106.1(3) . .
C6 C4 C3 118.2(3) . .
O1 C4 H4 108.2 . .
C6 C4 H4 108.2 . .
C3 C4 H4 108.2 . .
Ag01 O2 H1O 109(4) . .
C4 C3 C3 117.85(17) . 7
C4 C3 C2 103.5(2) . .
C3 C3 C2 106.84(17) 7 .
C4 C3 H3 109.4 . .
C3 C3 H3 109.4 7 .
C2 C3 H3 109.4 . .
C7 C6 C6 119.3(2) . 7
C7 C6 C4 119.1(3) . .
C6 C6 C4 121.67(18) 7 .
O1 C1 C10 108.7(3) . .
O1 C1 C2 105.2(3) . .
C10 C1 C2 113.8(3) . .
O1 C1 H1 109.7 . .
C10 C1 H1 109.7 . .
C2 C1 H1 109.7 . .
C6 C7 C8 121.0(4) . .
C6 C7 H7 119.5 . .
C8 C7 H7 119.5 . .
C2 C9 C2 106.2(4) 7 .
C2 C9 H9A 110.5 7 .
C2 C9 H9A 110.5 . .
C2 C9 H9B 110.5 7 .
C2 C9 H9B 110.5 . .
H9A C9 H9B 108.7 . .
C10 N1 Ag01 169.5(4) . .
N1 C10 C1 176.3(4) . .
C1 C2 C9 110.7(3) . .
C1 C2 C3 103.5(3) . .
C9 C2 C3 104.9(3) . .
C1 C2 H2 112.4 . .
C9 C2 H2 112.4 . .
C3 C2 H2 112.4 . .
C8 C8 C7 119.8(3) 7 .
C8 C8 H8 120.1 7 .
C7 C8 H8 120.1 . .

loop_
_geom_bond_atom_site_label_1
_geom_bond_atom_site_label_2
_geom_bond_distance
_geom_bond_site_symmetry_2
Ag01 N1 2.156(4) 7_655
Ag01 N1 2.156(4) .
Ag01 O2 2.450(6) .
P1 F2 1.455(6) .
P1 F2 1.455(6) 4_556
P1 F1 1.461(5) .
P1 F1 1.461(5) 4_556
P1 F3 1.585(4) 4_556
P1 F3 1.585(4) .
O1 C1 1.417(4) .
O1 C4 1.455(4) .
C4 C6 1.501(5) .
C4 C3 1.533(4) .
C4 H4 0.9800 .
O2 H1O 0.77(5) .
C3 C3 1.540(6) 7
C3 C2 1.562(5) .
C3 H3 0.9800 .
C6 C7 1.384(5) .
C6 C6 1.397(7) 7
C1 C10 1.486(5) .
C1 C2 1.514(5) .
C1 H1 0.9800 .
C7 C8 1.385(6) .
C7 H7 0.9300 .
C9 C2 1.529(5) 7
C9 C2 1.529(5) .
C9 H9A 0.9700 .
C9 H9B 0.9700 .
N1 C10 1.133(5) .
C2 H2 0.9800 .
C8 C8 1.373(10) 7
C8 H8 0.9300 .

loop_
_geom_torsion_atom_site_label_1
_geom_torsion_atom_site_label_2
_geom_torsion_atom_site_label_3
_geom_torsion_atom_site_label_4
_geom_torsion
_geom_torsion_site_symmetry_1
_geom_torsion_site_symmetry_4
C1 O1 C4 C6 -162.1(3) . .
C1 O1 C4 C3 -34.7(3) . .
O1 C4 C3 C3 -103.8(2) . 7
C6 C4 C3 C3 16.8(3) . 7
O1 C4 C3 C2 13.9(3) . .
C6 C4 C3 C2 134.4(3) . .
O1 C4 C6 C7 -76.4(4) . .
C3 C4 C6 C7 163.7(3) . .
O1 C4 C6 C6 102.4(2) . 7
C3 C4 C6 C6 -17.5(3) . 7
C4 O1 C1 C10 -80.5(3) . .
C4 O1 C1 C2 41.8(3) . .
C6 C6 C7 C8 -0.5(6) 7 .
C4 C6 C7 C8 178.4(4) . .
N1 Ag01 N1 C10 44(2) 7_655 .
O2 Ag01 N1 C10 -140(2) . .
Ag01 N1 C10 C1 -82(7) . .
O1 C1 C10 N1 -35(7) . .
C2 C1 C10 N1 -152(7) . .
O1 C1 C2 C9 80.3(4) . .
C10 C1 C2 C9 -160.8(3) . .
O1 C1 C2 C3 -31.6(3) . .
C10 C1 C2 C3 87.3(3) . .
C2 C9 C2 C1 -142.4(3) 7 .
C2 C9 C2 C3 -31.4(5) 7 .
C4 C3 C2 C1 10.1(3) . .
C3 C3 C2 C1 135.2(2) 7 .
C4 C3 C2 C9 -106.0(3) . .
C3 C3 C2 C9 19.1(3) 7 .
C6 C7 C8 C8 0.5(6) . 7
